data_2103928
loop_
_publ_author_name
'Gougeon, P.'
'Gall, P.'
'Halet, J.-F.'
'Gautier, R.'

_publ_section_title
;
 Structural trends and the electronic structure of the rare-earth
 oxomolybdates <i>R</i>Mo~5~O~8~ (<i>R</i> = La, Ce, Pr, Nd, Sm, Eu and
 Gd) containing chains of bioctahedral Mo~10~ clusters
;
_journal_issue 4
_journal_name_full 'Acta Crystallographica Section B'
_journal_page_first 472
_journal_page_last 478
_journal_paper_doi 10.1107/S0108768103011194
_journal_volume 59
_journal_year 2003
_chemical_formula_sum 'Eu Mo5 O8'
_chemical_formula_weight 759.66
_chemical_name_systematic
;
 ?
;
_space_group_IT_number 14
_symmetry_cell_setting monoclinic
_symmetry_space_group_name_Hall '-P 2ybc'
_symmetry_space_group_name_H-M 'P 1 21/c 1'
_atom_sites_solution_hydrogens geom
_atom_sites_solution_primary direct
_atom_sites_solution_secondary difmap
_audit_creation_method SHELXL-97
_cell_angle_alpha 90.00
_cell_angle_beta 109.3560(9)
_cell_angle_gamma 90.00
_cell_formula_units_Z 4
_cell_length_a 7.55540(10)
_cell_length_b 9.1622(2)
_cell_length_c 9.9685(2)
_cell_measurement_reflns_used 12022
_cell_measurement_temperature 293(2)
_cell_measurement_theta_max 37.78
_cell_measurement_theta_min 1.00
_cell_volume 651.06(2)
_computing_cell_refinement COLLECT
_computing_data_collection 'COLLECT (Nonius, 1998)'
_computing_data_reduction 'DENZO and SCALEPACK (Otwinowski & Minor, 1997)'
_computing_molecular_graphics 'DIAMOND(Bergerhoff, 1996)'
_computing_publication_material 'SHELXL-97 (Sheldrick, 1997)'
_computing_structure_refinement 'SHELXL-97 (Sheldrick, 1997)'
_computing_structure_solution 'SHELXS97 (Sheldrick, 1997)'
_diffrn_ambient_temperature 293(2)
_diffrn_measured_fraction_theta_full 0.991
_diffrn_measured_fraction_theta_max 0.991
_diffrn_measurement_device_type 'Nonius KappaCCD'
_diffrn_measurement_method '\f scans (\k = 0) + additional \w scans'
_diffrn_radiation_monochromator graphite
_diffrn_radiation_source 'fine-focus sealed tube'
_diffrn_radiation_type MoK\a
_diffrn_radiation_wavelength 0.71070
_diffrn_reflns_av_R_equivalents 0.0306
_diffrn_reflns_av_sigmaI/netI 0.0471
_diffrn_reflns_limit_h_max 13
_diffrn_reflns_limit_h_min 0
_diffrn_reflns_limit_k_max 15
_diffrn_reflns_limit_k_min 0
_diffrn_reflns_limit_l_max 16
_diffrn_reflns_limit_l_min -16
_diffrn_reflns_number 6545
_diffrn_reflns_theta_full 37.81
_diffrn_reflns_theta_max 37.81
_diffrn_reflns_theta_min 2.86
_exptl_absorpt_coefficient_mu 18.837
_exptl_absorpt_correction_T_max 0.3583
_exptl_absorpt_correction_T_min 0.1679
_exptl_absorpt_correction_type multi-scan
_exptl_absorpt_process_details
;
r.h. blessing, acta cryst. (1995), a51, 33-38
;
_exptl_crystal_colour black
_exptl_crystal_density_diffrn 7.750
_exptl_crystal_density_method 'not measured'
_exptl_crystal_description 'irregular plate'
_exptl_crystal_F_000 1348
_exptl_crystal_size_max 0.10
_exptl_crystal_size_mid 0.07
_exptl_crystal_size_min 0.05
_refine_diff_density_max 3.594
_refine_diff_density_min -4.079
_refine_ls_extinction_coef 0.0189(4)
_refine_ls_extinction_expression Fc^*^=kFc[1+0.001xFc^2^\l^3^/sin(2\q)]^-1/4^
_refine_ls_extinction_method SHELXL
_refine_ls_goodness_of_fit_ref 1.063
_refine_ls_hydrogen_treatment mixed
_refine_ls_matrix_type full
_refine_ls_number_parameters 128
_refine_ls_number_reflns 3471
_refine_ls_number_restraints 0
_refine_ls_restrained_S_all 1.063
_refine_ls_R_factor_all 0.0386
_refine_ls_R_factor_gt 0.0321
_refine_ls_shift/su_max 0.001
_refine_ls_shift/su_mean 0.000
_refine_ls_structure_factor_coef Fsqd
_refine_ls_weighting_details 'calc w=1/[\s^2^(Fo^2^)+(0.0324P)^2^+2.9295P] where P=(Fo^2^+2Fc^2^)/3'
_refine_ls_weighting_scheme calc
_refine_ls_wR_factor_gt 0.0733
_refine_ls_wR_factor_ref 0.0773
_reflns_number_gt 3034
_reflns_number_total 3471
_reflns_threshold_expression >2sigma(I)
_cod_data_source_file na5000.cif
_cod_data_source_block EuMo5O8
_cod_depositor_comments
;
The following automatic conversions were performed:
'_symmetry_cell_setting' value 'Monoclinic' changed to 'monoclinic'
according to '/home/saulius/struct/CIF-dictionaries/cif_core.dic'
dictionary named 'cif_core.dic' version 2.4.1 from 2010-06-29.

Automatic conversion script
Id: cif_fix_enum 1527 2010-12-29 10:47:43Z saulius 

The following automatic conversions were performed:

'_symmetry_cell_setting' value 'Monoclinic' changed to 'monoclinic'
according to /home/saulius/struct/CIF-dictionaries/cif_core.dic
dictionary named 'cif_core.dic' version 2.4.1 from 2010-06-29.

Automatic conversion script
Id: cif_fix_values 1715 2011-07-08 13:25:40Z adriana 
;
_cod_original_sg_symbol_H-M P21/c
_cod_database_code 2103928

loop_
_symmetry_equiv_pos_as_xyz
'x, y, z'
'-x, y+1/2, -z+1/2'
'-x, -y, -z'
'x, -y-1/2, z-1/2'

loop_
_atom_site_label
_atom_site_fract_x
_atom_site_fract_y
_atom_site_fract_z
_atom_site_U_iso_or_equiv
_atom_site_adp_type
_atom_site_calc_flag
_atom_site_occupancy
_atom_site_type_symbol
Eu 0.25260(3) 0.50439(2) 0.53847(2) 0.00844(6) Uani d 1 Eu
Mo1 0.61048(4) -0.11430(3) 0.48321(3) 0.00357(7) Uani d 1 Mo
Mo2 0.38030(4) -0.11665(3) 0.68171(3) 0.00373(7) Uani d 1 Mo
Mo3 0.17803(4) -0.12587(3) 0.38692(3) 0.00352(7) Uani d 1 Mo
Mo4 0.81246(4) -0.13160(3) 0.29888(3) 0.00356(7) Uani d 1 Mo
Mo5 -0.00146(4) -0.12247(3) 0.58633(3) 0.00343(7) Uani d 1 Mo
O1 0.3947(4) 0.0057(3) 0.8401(3) 0.0061(5) Uani d 1 O
O2 0.0046(4) -0.2247(3) 0.9347(3) 0.0059(4) Uani d 1 O
O3 -0.0077(4) 0.0004(3) 0.2363(3) 0.0068(5) Uani d 1 O
O4 0.4015(4) -0.2558(3) 0.0200(3) 0.0057(5) Uani d 1 O
O5 0.7988(4) -0.2484(3) 0.1175(3) 0.0055(5) Uani d 1 O
O6 0.2015(4) -0.2470(3) 0.2162(3) 0.0064(5) Uani d 1 O
O7 0.6030(4) -0.2405(3) 0.8267(3) 0.0051(4) Uani d 1 O
O8 0.3864(4) -0.0015(3) 0.3330(3) 0.0058(5) Uani d 1 O

loop_
_atom_site_aniso_label
_atom_site_aniso_U_11
_atom_site_aniso_U_22
_atom_site_aniso_U_33
_atom_site_aniso_U_12
_atom_site_aniso_U_13
_atom_site_aniso_U_23
Eu 0.00776(10) 0.00835(10) 0.00840(10) 0.00025(6) 0.00159(7) 0.00039(6)
Mo1 0.00322(12) 0.00361(13) 0.00387(13) -0.00012(9) 0.00118(10) 0.00004(9)
Mo2 0.00304(12) 0.00396(13) 0.00408(13) 0.00029(9) 0.00103(10) 0.00020(9)
Mo3 0.00348(13) 0.00383(13) 0.00346(13) 0.00001(9) 0.00141(10) -0.00017(9)
Mo4 0.00314(13) 0.00383(13) 0.00373(13) -0.00025(9) 0.00115(10) -0.00037(9)
Mo5 0.00305(13) 0.00346(13) 0.00382(13) 0.00023(8) 0.00117(10) 0.00018(9)
O1 0.0052(11) 0.0056(12) 0.0061(11) 0.0018(8) -0.0001(9) -0.0004(8)
O2 0.0042(10) 0.0067(11) 0.0061(10) 0.0004(8) 0.0011(9) 0.0000(9)
O3 0.0069(11) 0.0071(12) 0.0067(12) -0.0010(9) 0.0025(10) 0.0006(8)
O4 0.0040(11) 0.0065(11) 0.0070(11) -0.0011(8) 0.0022(9) -0.0010(9)
O5 0.0030(10) 0.0062(11) 0.0071(11) 0.0004(8) 0.0016(9) -0.0029(9)
O6 0.0059(11) 0.0074(12) 0.0057(11) 0.0000(9) 0.0016(9) -0.0029(9)
O7 0.0045(11) 0.0056(11) 0.0050(10) 0.0019(9) 0.0013(9) 0.0013(9)
O8 0.0058(11) 0.0061(12) 0.0067(11) -0.0002(8) 0.0039(9) -0.0001(8)

loop_
_atom_type_symbol
_atom_type_description
_atom_type_scat_dispersion_real
_atom_type_scat_dispersion_imag
_atom_type_scat_source
Eu Eu -0.1578 3.6682 'International Tables Vol C Tables 4.2.6.8 and 6.1.1.4'
Mo Mo -1.6832 0.6857 'International Tables Vol C Tables 4.2.6.8 and 6.1.1.4'
O O 0.0106 0.0060 'International Tables Vol C Tables 4.2.6.8 and 6.1.1.4'

loop_
_geom_bond_atom_site_label_1
_geom_bond_atom_site_label_2
_geom_bond_site_symmetry_2
_geom_bond_distance
Eu O1 2_656 2.535(3)
Eu O1 4_565 2.545(3)
Eu O4 4_566 2.596(3)
Eu O7 2_656 2.657(3)
Eu O2 4_565 2.715(3)
Eu O5 2_655 2.744(3)
Eu O3 2 2.751(3)
Eu O8 4_566 2.771(3)
Eu O2 2_556 2.932(3)
Eu O6 4_566 2.947(3)
Eu Mo2 2_656 3.4022(4)
Eu Mo4 2_655 3.4651(4)
Mo1 O5 4_556 2.034(3)
Mo1 O7 4 2.037(3)
Mo1 O4 4_556 2.105(3)
Mo1 O8 3_656 2.110(3)
Mo1 O8 . 2.120(3)
Mo1 Mo2 3_656 2.6947(4)
Mo1 Mo4 . 2.7549(4)
Mo1 Mo1 3_656 2.7670(6)
Mo1 Mo5 1_655 2.7678(4)
Mo1 Mo3 3_656 2.7749(4)
Mo1 Mo2 . 3.0366(4)
Mo1 Mo3 . 3.0869(5)
Mo2 O1 . 1.910(3)
Mo2 O6 4_556 1.953(3)
Mo2 O4 4_556 2.040(3)
Mo2 O8 3_656 2.115(3)
Mo2 O7 . 2.144(3)
Mo2 Mo1 3_656 2.6947(4)
Mo2 Mo5 . 2.7218(4)
Mo2 Mo4 3_656 2.7420(4)
Mo2 Mo3 . 2.8286(4)
Mo2 Eu 2_646 3.4022(4)
Mo2 Eu 1_545 3.7566(4)
Mo3 O3 . 2.041(3)
Mo3 O2 4 2.057(3)
Mo3 O4 4_556 2.074(3)
Mo3 O6 . 2.087(3)
Mo3 O8 . 2.151(3)
Mo3 Mo4 1_455 2.6067(4)
Mo3 Mo5 3_556 2.6951(4)
Mo3 Mo5 . 2.7529(4)
Mo3 Mo1 3_656 2.7749(4)
Mo3 Eu 1_545 3.6758(4)
Mo4 O7 4 2.060(3)
Mo4 O3 1_655 2.064(3)
Mo4 O1 3_656 2.065(3)
Mo4 O5 . 2.074(3)
Mo4 O2 4_655 2.091(3)
Mo4 Mo3 1_655 2.6067(4)
Mo4 Mo2 3_656 2.7420(4)
Mo4 Mo5 1_655 2.7430(4)
Mo4 Mo5 3_656 2.7720(4)
Mo4 Eu 2_645 3.4651(4)
Mo5 O5 4_456 2.021(3)
Mo5 O6 4_556 2.035(3)
Mo5 O2 4 2.072(3)
Mo5 O3 3_556 2.074(3)
Mo5 Mo3 3_556 2.6951(4)
Mo5 Mo4 1_455 2.7430(4)
Mo5 Mo1 1_455 2.7678(4)
Mo5 Mo4 3_656 2.7720(4)
Mo5 Mo5 3_556 2.8327(6)
